data_7015207
loop_
_publ_author_name
'Hu, Xiong'
'Dou, Wei'
'Xu, Chan'
'Tang, Xiaoliang'
'Zheng, Jiangrong'
'Liu, Weisheng'

_publ_section_title
;
 Lanthanide radii controlled one-dimensional polymer and dinuclear
 complexes and their fluorescent properties.
;
_journal_issue 13
_journal_name_full 'Dalton transactions (Cambridge, England : 2003)'
_journal_page_first 3412
_journal_page_last 3418
_journal_paper_doi 10.1039/c0dt01350a
_journal_volume 40
_journal_year 2011
_chemical_formula_sum 'C30 H54 N3 Nd O18 P3'
_chemical_formula_weight 981.91
_chemical_name_systematic
;
?
;
_space_group_IT_number 14
_symmetry_cell_setting monoclinic
_symmetry_space_group_name_Hall '-P 2yn'
_symmetry_space_group_name_H-M 'P 1 21/n 1'
_atom_sites_solution_hydrogens geom
_atom_sites_solution_primary direct
_atom_sites_solution_secondary difmap
_audit_creation_method SHELXL-97
_cell_angle_alpha 90.00
_cell_angle_beta 98.655(4)
_cell_angle_gamma 90.00
_cell_formula_units_Z 4
_cell_length_a 10.5749(9)
_cell_length_b 16.9082(13)
_cell_length_c 24.7932(19)
_cell_measurement_reflns_used 6772
_cell_measurement_temperature 296(2)
_cell_measurement_theta_max 26.14
_cell_measurement_theta_min 2.33
_cell_volume 4382.6(6)
_computing_cell_refinement 'Bruker SAINT'
_computing_data_collection 'Bruker APEX2'
_computing_data_reduction 'Bruker SAINT'
_computing_molecular_graphics 'Bruker SHELXTL'
_computing_publication_material 'Bruker SHELXTL'
_computing_structure_refinement 'SHELXL-97 (Sheldrick, 1997)'
_computing_structure_solution 'SHELXS-97 (Sheldrick, 1990)'
_diffrn_ambient_temperature 296(2)
_diffrn_measured_fraction_theta_full 0.998
_diffrn_measured_fraction_theta_max 0.998
_diffrn_measurement_device_type 'Bruker APEX-II CCD'
_diffrn_measurement_method '\f and \w scans'
_diffrn_radiation_monochromator graphite
_diffrn_radiation_source 'fine-focus sealed tube'
_diffrn_radiation_type MoK\a
_diffrn_radiation_wavelength 0.71073
_diffrn_reflns_av_R_equivalents 0.0316
_diffrn_reflns_av_sigmaI/netI 0.0351
_diffrn_reflns_limit_h_max 12
_diffrn_reflns_limit_h_min -12
_diffrn_reflns_limit_k_max 19
_diffrn_reflns_limit_k_min -20
_diffrn_reflns_limit_l_max 27
_diffrn_reflns_limit_l_min -30
_diffrn_reflns_number 23830
_diffrn_reflns_theta_full 25.50
_diffrn_reflns_theta_max 25.50
_diffrn_reflns_theta_min 1.46
_diffrn_standards_number 0
_exptl_absorpt_coefficient_mu 1.365
_exptl_absorpt_correction_T_max 0.8112
_exptl_absorpt_correction_T_min 0.7533
_exptl_absorpt_correction_type multi-scan
_exptl_absorpt_process_details SADABS
_exptl_crystal_colour COLORLESS
_exptl_crystal_density_diffrn 1.488
_exptl_crystal_density_method 'not measured'
_exptl_crystal_description BLOCK
_exptl_crystal_F_000 2016
_exptl_crystal_size_max 0.22
_exptl_crystal_size_mid 0.18
_exptl_crystal_size_min 0.16
_refine_diff_density_max 0.398
_refine_diff_density_min -0.463
_refine_diff_density_rms 0.061
_refine_ls_extinction_method none
_refine_ls_goodness_of_fit_ref 1.048
_refine_ls_hydrogen_treatment constr
_refine_ls_matrix_type full
_refine_ls_number_parameters 544
_refine_ls_number_reflns 8146
_refine_ls_number_restraints 56
_refine_ls_restrained_S_all 1.054
_refine_ls_R_factor_all 0.0478
_refine_ls_R_factor_gt 0.0319
_refine_ls_shift/su_max 0.006
_refine_ls_shift/su_mean 0.000
_refine_ls_structure_factor_coef Fsqd
_refine_ls_weighting_details 'calc w=1/[\s^2^(Fo^2^)+(0.0366P)^2^+1.4166P] where P=(Fo^2^+2Fc^2^)/3'
_refine_ls_weighting_scheme calc
_refine_ls_wR_factor_gt 0.0734
_refine_ls_wR_factor_ref 0.0817
_reflns_number_gt 6262
_reflns_number_total 8146
_reflns_threshold_expression >2sigma(I)
_cod_data_source_file c0dt01350a.txt
_cod_data_source_block Nd
_cod_depositor_comments
;
The following automatic conversions were performed:
'_symmetry_cell_setting' value 'Monoclinic' changed to 'monoclinic'
according to '/home/saulius/struct/CIF-dictionaries/cif_core.dic'
dictionary named 'cif_core.dic' version 2.4.1 from
2010-06-29.

'_exptl_absorpt_correction_type' value 'MULTI-SCAN' changed
to 'multi-scan' according to
'/home/saulius/struct/CIF-dictionaries/cif_core.dic' dictionary named
'cif_core.dic' version 2.4.1 from
2010-06-29.

'_refine_ls_hydrogen_treatment' value 'CONSTR' changed to
'constr' according to '/home/saulius/struct/CIF-dictionaries/cif_core.dic'
dictionary named 'cif_core.dic' version 2.4.1 from 2010-06-29.

Automatic conversion script
Id: cif_fix_enum 1555 2011-01-17 13:19:09Z saulius 
;
_cod_original_sg_symbol_H-M P2(1)/n
_cod_database_code 7015207

loop_
_symmetry_equiv_pos_as_xyz
'x, y, z'
'-x+1/2, y+1/2, -z+1/2'
'-x, -y, -z'
'x-1/2, -y-1/2, z-1/2'

loop_
_atom_site_label
_atom_site_type_symbol
_atom_site_fract_x
_atom_site_fract_y
_atom_site_fract_z
_atom_site_U_iso_or_equiv
_atom_site_adp_type
_atom_site_occupancy
_atom_site_symmetry_multiplicity
_atom_site_calc_flag
_atom_site_refinement_flags
_atom_site_disorder_assembly
_atom_site_disorder_group
C30A C 0.9805(9) 0.0480(12) 0.3617(8) 0.121(6) Uani 0.51(2) 1 d PDU A 1
C16A C 0.387(3) 0.4020(9) 0.0365(7) 0.111(6) Uani 0.55(4) 1 d PD B 1
C1 C 0.4309(3) 0.10918(19) 0.00122(13) 0.0423(8) Uani 1 1 d . . .
C2 C 0.5083(3) 0.1579(2) -0.02555(14) 0.0472(8) Uani 1 1 d . . .
C3 C 0.4999(3) 0.1530(2) -0.08247(14) 0.0501(9) Uani 1 1 d . . .
C4 C 0.4170(3) 0.09792(19) -0.11135(13) 0.0455(8) Uani 1 1 d . . .
C5 C 0.3425(3) 0.04790(19) -0.08444(13) 0.0433(8) Uani 1 1 d . . .
C6 C 0.3479(3) 0.05445(18) -0.02760(13) 0.0425(8) Uani 1 1 d . . .
C7 C 0.4393(3) 0.1157(2) 0.06297(13) 0.0491(8) Uani 1 1 d . . .
H7A H 0.5273 0.1273 0.0781 0.059 Uiso 1 1 calc R . .
H7B H 0.4187 0.0644 0.0769 0.059 Uiso 1 1 calc R . .
C8 C 0.6026(4) 0.2155(2) 0.00446(17) 0.0670(11) Uani 1 1 d . . .
H8A H 0.6045 0.2092 0.0431 0.101 Uiso 1 1 calc R . .
H8B H 0.5772 0.2685 -0.0059 0.101 Uiso 1 1 calc R . .
H8C H 0.6862 0.2054 -0.0047 0.101 Uiso 1 1 calc R . .
C9 C 0.5808(5) 0.2079(2) -0.11136(18) 0.0820(14) Uani 1 1 d . . .
H9A H 0.6673 0.1889 -0.1067 0.123 Uiso 1 1 calc R . .
H9B H 0.5791 0.2601 -0.0962 0.123 Uiso 1 1 calc R . .
H9C H 0.5473 0.2096 -0.1495 0.123 Uiso 1 1 calc R . .
C10 C 0.4048(4) 0.0947(2) -0.17353(13) 0.0526(9) Uani 1 1 d . . .
H10A H 0.4184 0.1476 -0.1866 0.063 Uiso 1 1 calc R . .
H10B H 0.3176 0.0798 -0.1879 0.063 Uiso 1 1 calc R . .
C11 C 0.2539(4) -0.0115(2) -0.11577(15) 0.0609(10) Uani 1 1 d . . .
H11A H 0.1696 0.0106 -0.1238 0.091 Uiso 1 1 calc R . .
H11B H 0.2513 -0.0585 -0.0943 0.091 Uiso 1 1 calc R . .
H11C H 0.2845 -0.0244 -0.1492 0.091 Uiso 1 1 calc R . .
C12 C 0.2644(4) 0.0012(2) 0.00148(16) 0.0624(10) Uani 1 1 d . . .
H12A H 0.2857 -0.0531 -0.0041 0.094 Uiso 1 1 calc R . .
H12B H 0.1761 0.0101 -0.0129 0.094 Uiso 1 1 calc R . .
H12C H 0.2786 0.0129 0.0398 0.094 Uiso 1 1 calc R . .
C15 C 0.3778(7) 0.3405(3) 0.0769(2) 0.116(2) Uani 1 1 d D . .
C17 C 0.5692(6) 0.1357(3) -0.2722(2) 0.1002(17) Uani 1 1 d . . .
H17A H 0.4989 0.1718 -0.2833 0.120 Uiso 1 1 calc R . .
H17B H 0.6190 0.1562 -0.2391 0.120 Uiso 1 1 calc R . .
C18 C 0.6491(7) 0.1309(4) -0.3146(2) 0.146(3) Uani 1 1 d . . .
H18A H 0.7094 0.0885 -0.3066 0.219 Uiso 1 1 calc R . .
H18B H 0.6941 0.1799 -0.3164 0.219 Uiso 1 1 calc R . .
H18C H 0.5965 0.1210 -0.3490 0.219 Uiso 1 1 calc R . .
C19 C 0.7602(4) 0.0075(3) -0.1765(2) 0.0966(16) Uani 1 1 d U . .
H19A H 0.7627 -0.0469 -0.1639 0.116 Uiso 1 1 calc R . .
H19B H 0.7629 0.0071 -0.2154 0.116 Uiso 1 1 calc R . .
C20 C 0.8645(6) 0.0472(5) -0.1503(3) 0.168(3) Uani 1 1 d U . .
H20A H 0.8652 0.1000 -0.1645 0.252 Uiso 1 1 calc R . .
H20B H 0.9411 0.0202 -0.1561 0.252 Uiso 1 1 calc R . .
H20C H 0.8602 0.0493 -0.1119 0.252 Uiso 1 1 calc R . .
C21 C 0.5129(4) 0.0169(2) 0.44607(14) 0.0530(9) Uani 1 1 d . . .
C22 C 0.5902(4) -0.0409(2) 0.47446(16) 0.0574(10) Uani 1 1 d . . .
C23 C 0.4238(4) 0.0583(2) 0.47129(15) 0.0565(9) Uani 1 1 d . . .
C24 C 0.5246(4) 0.0356(2) 0.38699(14) 0.0640(11) Uani 1 1 d . A .
H24A H 0.4404 0.0505 0.3686 0.077 Uiso 1 1 calc R . .
H24B H 0.5482 -0.0128 0.3701 0.077 Uiso 1 1 calc R . .
C25 C 0.6880(5) -0.0856(3) 0.4473(2) 0.0961(16) Uani 1 1 d . . .
H25A H 0.6914 -0.0634 0.4119 0.144 Uiso 1 1 calc R . .
H25B H 0.6638 -0.1402 0.4435 0.144 Uiso 1 1 calc R . .
H25C H 0.7706 -0.0813 0.4693 0.144 Uiso 1 1 calc R . .
C26 C 0.3379(5) 0.1209(3) 0.4413(2) 0.0914(15) Uani 1 1 d . . .
H26A H 0.3654 0.1319 0.4069 0.137 Uiso 1 1 calc R . .
H26B H 0.3427 0.1683 0.4628 0.137 Uiso 1 1 calc R . .
H26C H 0.2512 0.1021 0.4352 0.137 Uiso 1 1 calc R . .
C27 C 0.6813(5) 0.2517(3) 0.41632(19) 0.0882(16) Uani 1 1 d . . .
H27A H 0.7432 0.2625 0.4485 0.106 Uiso 1 1 calc R . .
H27B H 0.7242 0.2557 0.3845 0.106 Uiso 1 1 calc R . .
C28 C 0.5775(7) 0.3089(3) 0.4124(3) 0.115(2) Uani 1 1 d . . .
H28A H 0.5244 0.3037 0.3776 0.172 Uiso 1 1 calc R . .
H28B H 0.6123 0.3614 0.4160 0.172 Uiso 1 1 calc R . .
H28C H 0.5273 0.2993 0.4409 0.172 Uiso 1 1 calc R . .
C29 C 0.8389(6) 0.0453(5) 0.3439(3) 0.139(3) Uani 1 1 d D . .
C13A C 0.0795(19) 0.1656(14) 0.0900(10) 0.070(8) Uani 0.268(15) 1 d PDU C 1
C14A C 0.003(2) 0.2288(16) 0.0555(9) 0.126(13) Uani 0.268(15) 1 d PDU C 1
H13A H 0.0884 0.1775 0.1272 0.152 Uiso 0.268(15) 1 d PR C 1
H13B H 0.0274 0.1145 0.0842 0.152 Uiso 0.268(15) 1 d PR C 1
H14A H -0.0726 0.2355 0.0662 0.152 Uiso 0.268(15) 1 d PR C 1
H14B H -0.0026 0.2135 0.0172 0.152 Uiso 0.268(15) 1 d PR C 1
H14C H 0.0504 0.2765 0.0602 0.152 Uiso 0.268(15) 1 d PR C 1
H15A H 0.3284 0.3615 0.1022 0.152 Uiso 0.55(4) 1 d PR B 1
H15B H 0.4744 0.3475 0.1002 0.152 Uiso 0.55(4) 1 d PR B 1
H16A H 0.4032 0.4507 0.0553 0.152 Uiso 0.55(4) 1 d PR B 1
H16B H 0.3002 0.4027 0.0163 0.152 Uiso 0.55(4) 1 d PR B 1
H16C H 0.4462 0.3887 0.0153 0.152 Uiso 0.55(4) 1 d PR B 1
H29A H 0.8044 0.0075 0.3292 0.152 Uiso 0.51(2) 1 d PR A 1
H29B H 0.8554 0.0905 0.3172 0.152 Uiso 0.51(2) 1 d PR A 1
H30A H 1.0312 -0.0029 0.3470 0.152 Uiso 0.51(2) 1 d PR A 1
H30B H 1.0212 0.0661 0.3870 0.152 Uiso 0.51(2) 1 d PR A 1
H30C H 0.9562 -0.0129 0.3970 0.152 Uiso 0.51(2) 1 d PR A 1
C13B C 0.0937(8) 0.1987(8) 0.0842(6) 0.103(5) Uani 0.732(15) 1 d PDU C 2
C14B C -0.0226(7) 0.1567(7) 0.0561(4) 0.117(4) Uani 0.732(15) 1 d PDU C 2
H13C H 0.0907 0.2533 0.0732 0.140 Uiso 0.732(15) 1 d PR C 2
H13D H 0.0957 0.1973 0.1232 0.140 Uiso 0.732(15) 1 d PR C 2
H14D H -0.0103 0.1023 0.0682 0.140 Uiso 0.732(15) 1 d PR C 2
H14E H -0.0203 0.1583 0.0172 0.140 Uiso 0.732(15) 1 d PR C 2
H14F H -0.0903 0.1803 0.0652 0.140 Uiso 0.732(15) 1 d PR C 2
C16B C 0.307(4) 0.3998(11) 0.0436(11) 0.119(9) Uani 0.45(4) 1 d PD B 2
H15C H 0.3835 0.3439 0.1115 0.143 Uiso 0.45(4) 1 d PR B 2
H15D H 0.4805 0.3559 0.0705 0.143 Uiso 0.45(4) 1 d PR B 2
H16D H 0.3196 0.4499 0.0560 0.143 Uiso 0.45(4) 1 d PR B 2
H16E H 0.2146 0.3839 0.0420 0.143 Uiso 0.45(4) 1 d PR B 2
H16F H 0.3186 0.3969 0.0040 0.143 Uiso 0.45(4) 1 d PR B 2
C30B C 0.9562(16) 0.0885(13) 0.3372(8) 0.145(7) Uani 0.49(2) 1 d PDU A 2
H29C H 0.7800 0.0850 0.3074 0.174 Uiso 0.49(2) 1 d PR A 2
H29D H 0.8160 0.0130 0.3334 0.174 Uiso 0.49(2) 1 d PR A 2
H30D H 0.9493 0.1465 0.3334 0.174 Uiso 0.49(2) 1 d PR A 2
H30E H 1.0003 0.0765 0.3734 0.174 Uiso 0.49(2) 1 d PR A 2
H30F H 0.9983 0.0675 0.3104 0.174 Uiso 0.49(2) 1 d PR A 2
N1 N 0.7572(4) 0.2054(3) 0.18096(18) 0.0915(13) Uani 1 1 d . . .
N2 N 0.5733(4) 0.3622(2) 0.24799(15) 0.0735(10) Uani 1 1 d . . .
N3 N 0.2856(4) 0.1867(2) 0.28053(15) 0.0708(10) Uani 1 1 d . . .
Nd1 Nd 0.521119(18) 0.190805(11) 0.230394(7) 0.04350(7) Uani 1 1 d . . .
O1 O 0.3667(2) 0.19754(13) 0.14827(9) 0.0521(6) Uani 1 1 d . . .
O2 O 0.2018(2) 0.15697(18) 0.06850(11) 0.0742(8) Uani 1 1 d D . .
O3 O 0.3525(3) 0.26514(16) 0.05604(10) 0.0714(8) Uani 1 1 d . B .
O4 O 0.4703(2) -0.05457(13) -0.20313(9) 0.0530(6) Uani 1 1 d . . .
O5 O 0.6416(2) 0.04449(16) -0.16609(11) 0.0651(7) Uani 1 1 d . . .
O6 O 0.5179(3) 0.05677(15) -0.26117(9) 0.0624(7) Uani 1 1 d . . .
O7 O 0.6512(3) 0.2105(2) 0.15391(12) 0.0858(10) Uani 1 1 d . . .
O8 O 0.7600(3) 0.1863(3) 0.22931(16) 0.1359(18) Uani 1 1 d . . .
O9 O 0.8537(4) 0.2172(4) 0.16167(19) 0.168(2) Uani 1 1 d . . .
O10 O 0.5037(4) 0.33738(18) 0.20609(13) 0.0980(11) Uani 1 1 d . . .
O11 O 0.6190(4) 0.31140(18) 0.28055(14) 0.1004(12) Uani 1 1 d . . .
O12 O 0.5931(4) 0.43178(18) 0.25572(16) 0.1200(14) Uani 1 1 d . . .
O13 O 0.3455(3) 0.24966(18) 0.27561(14) 0.0866(10) Uani 1 1 d . . .
O14 O 0.3315(3) 0.12501(16) 0.26368(12) 0.0710(8) Uani 1 1 d . . .
O15 O 0.1895(4) 0.1846(2) 0.3013(2) 0.1409(18) Uani 1 1 d . . .
O16 O 0.6037(2) 0.14263(15) 0.31814(9) 0.0619(7) Uani 1 1 d . A .
O17 O 0.7732(3) 0.0779(2) 0.38558(12) 0.0884(9) Uani 1 1 d . A .
O18 O 0.6289(3) 0.17240(15) 0.41972(10) 0.0739(8) Uani 1 1 d . A .
P1 P 0.34015(9) 0.18744(5) 0.08822(4) 0.0464(2) Uani 1 1 d . B .
P2 P 0.50993(9) 0.02907(5) -0.20157(3) 0.0463(2) Uani 1 1 d . . .
P3 P 0.63427(10) 0.11066(6) 0.37371(4) 0.0570(3) Uani 1 1 d . . .

loop_
_atom_site_aniso_label
_atom_site_aniso_U_11
_atom_site_aniso_U_22
_atom_site_aniso_U_33
_atom_site_aniso_U_23
_atom_site_aniso_U_13
_atom_site_aniso_U_12
C30A 0.102(8) 0.121(9) 0.142(10) -0.006(7) 0.023(6) -0.002(6)
C16A 0.121(15) 0.077(7) 0.128(10) 0.026(7) 0.001(11) 0.011(9)
C1 0.0461(19) 0.0471(19) 0.0344(17) -0.0019(15) 0.0079(15) 0.0101(15)
C2 0.052(2) 0.0483(19) 0.0425(19) -0.0108(16) 0.0108(16) -0.0029(16)
C3 0.064(2) 0.0421(19) 0.048(2) -0.0045(17) 0.0189(18) -0.0005(17)
C4 0.058(2) 0.0417(18) 0.0374(18) -0.0038(15) 0.0102(16) 0.0087(16)
C5 0.0442(19) 0.0429(18) 0.0429(19) -0.0075(15) 0.0066(15) 0.0057(15)
C6 0.0455(19) 0.0405(18) 0.0426(19) -0.0006(15) 0.0104(15) 0.0050(15)
C7 0.051(2) 0.057(2) 0.0385(18) 0.0005(16) 0.0034(16) 0.0074(17)
C8 0.067(3) 0.077(3) 0.059(2) -0.015(2) 0.018(2) -0.018(2)
C9 0.124(4) 0.066(3) 0.066(3) -0.011(2) 0.044(3) -0.033(3)
C10 0.068(2) 0.051(2) 0.0379(19) 0.0002(16) 0.0053(17) 0.0078(18)
C11 0.061(2) 0.071(3) 0.052(2) -0.018(2) 0.0104(19) -0.0089(19)
C12 0.076(3) 0.058(2) 0.058(2) -0.0061(19) 0.024(2) -0.011(2)
C15 0.224(7) 0.060(3) 0.068(3) -0.003(3) 0.032(4) -0.008(4)
C17 0.162(5) 0.074(3) 0.070(3) 0.008(3) 0.034(3) -0.033(3)
C18 0.213(7) 0.154(6) 0.077(4) 0.004(4) 0.045(4) -0.111(5)
C19 0.061(3) 0.108(4) 0.120(4) -0.027(3) 0.011(3) -0.004(3)
C20 0.072(4) 0.223(8) 0.207(8) 0.025(7) 0.013(5) -0.021(5)
C21 0.073(3) 0.046(2) 0.0387(19) 0.0072(16) 0.0038(18) -0.0108(18)
C22 0.073(3) 0.042(2) 0.059(2) 0.0041(18) 0.016(2) -0.0015(18)
C23 0.065(2) 0.049(2) 0.054(2) 0.0180(18) 0.0044(19) -0.0005(18)
C24 0.090(3) 0.059(2) 0.041(2) 0.0047(18) 0.003(2) -0.018(2)
C25 0.129(4) 0.072(3) 0.098(4) 0.022(3) 0.051(3) 0.025(3)
C26 0.093(3) 0.084(3) 0.096(4) 0.045(3) 0.010(3) 0.017(3)
C27 0.120(4) 0.077(3) 0.063(3) 0.000(2) -0.003(3) -0.047(3)
C28 0.161(6) 0.072(3) 0.115(5) -0.012(3) 0.035(4) -0.021(4)
C29 0.107(5) 0.193(7) 0.120(5) -0.002(5) 0.023(4) 0.036(5)
C13A 0.074(17) 0.075(17) 0.059(12) -0.042(11) 0.003(10) -0.008(11)
C14A 0.11(2) 0.19(3) 0.091(17) 0.02(2) 0.055(15) 0.04(2)
C13B 0.043(4) 0.100(9) 0.166(10) -0.053(8) 0.011(5) 0.004(5)
C14B 0.055(5) 0.179(11) 0.120(7) -0.015(7) 0.026(5) -0.012(5)
C16B 0.139(19) 0.086(10) 0.115(14) 0.001(9) -0.036(15) 0.036(12)
C30B 0.147(10) 0.142(10) 0.142(10) 0.016(8) 0.013(8) -0.027(8)
N1 0.082(3) 0.135(4) 0.066(3) -0.022(3) 0.037(2) -0.034(3)
N2 0.098(3) 0.055(2) 0.062(2) -0.0017(19) -0.006(2) -0.015(2)
N3 0.070(2) 0.079(3) 0.068(2) -0.008(2) 0.0290(19) 0.009(2)
Nd1 0.05865(13) 0.04472(11) 0.02730(10) 0.00074(8) 0.00702(8) -0.00438(9)
O1 0.0622(15) 0.0622(15) 0.0319(12) -0.0048(11) 0.0064(11) 0.0018(12)
O2 0.0492(16) 0.106(2) 0.0654(18) -0.0343(17) 0.0033(13) 0.0079(15)
O3 0.115(2) 0.0580(16) 0.0403(14) 0.0020(13) 0.0086(15) 0.0154(16)
O4 0.0682(16) 0.0452(13) 0.0501(14) -0.0003(11) 0.0239(12) 0.0000(11)
O5 0.0604(17) 0.0732(17) 0.0609(16) -0.0139(14) 0.0068(13) -0.0002(14)
O6 0.094(2) 0.0565(15) 0.0394(14) 0.0004(12) 0.0199(13) -0.0145(14)
O7 0.080(2) 0.127(3) 0.0526(18) 0.0011(18) 0.0165(16) -0.031(2)
O8 0.065(2) 0.272(6) 0.072(2) 0.014(3) 0.0158(18) 0.005(3)
O9 0.102(3) 0.298(6) 0.120(3) -0.047(4) 0.066(3) -0.077(4)
O10 0.156(3) 0.0603(18) 0.063(2) 0.0068(16) -0.030(2) -0.019(2)
O11 0.135(3) 0.069(2) 0.079(2) 0.0166(18) -0.043(2) -0.0317(19)
O12 0.170(4) 0.0488(19) 0.126(3) -0.007(2) -0.027(3) -0.023(2)
O13 0.098(2) 0.0594(18) 0.111(3) -0.0195(18) 0.041(2) -0.0005(17)
O14 0.0759(19) 0.0634(17) 0.082(2) -0.0096(15) 0.0384(16) -0.0045(14)
O15 0.116(3) 0.131(3) 0.201(5) -0.025(3) 0.108(3) 0.002(2)
O16 0.0806(18) 0.0706(17) 0.0335(13) 0.0140(12) 0.0056(12) -0.0071(14)
O17 0.081(2) 0.114(3) 0.0666(19) 0.0177(19) -0.0008(16) 0.0163(19)
O18 0.116(2) 0.0631(17) 0.0428(15) -0.0004(13) 0.0119(15) -0.0299(16)
P1 0.0503(5) 0.0561(5) 0.0316(4) -0.0045(4) 0.0020(4) 0.0063(4)
P2 0.0604(6) 0.0469(5) 0.0333(5) -0.0015(4) 0.0124(4) -0.0009(4)
P3 0.0745(7) 0.0629(6) 0.0319(5) 0.0088(4) 0.0021(5) -0.0109(5)

loop_
_atom_type_symbol
_atom_type_description
_atom_type_scat_dispersion_real
_atom_type_scat_dispersion_imag
_atom_type_scat_source
C C 0.0033 0.0016 'International Tables Vol C Tables 4.2.6.8 and 6.1.1.4'
H H 0.0000 0.0000 'International Tables Vol C Tables 4.2.6.8 and 6.1.1.4'
N N 0.0061 0.0033 'International Tables Vol C Tables 4.2.6.8 and 6.1.1.4'
O O 0.0106 0.0060 'International Tables Vol C Tables 4.2.6.8 and 6.1.1.4'
Nd Nd -0.1943 3.0179 'International Tables Vol C Tables 4.2.6.8 and 6.1.1.4'
P P 0.1023 0.0942 'International Tables Vol C Tables 4.2.6.8 and 6.1.1.4'

loop_
_geom_angle_atom_site_label_1
_geom_angle_atom_site_label_2
_geom_angle_atom_site_label_3
_geom_angle
_geom_angle_site_symmetry_1
_geom_angle_site_symmetry_3
_geom_angle_publ_flag
H30B C30A C29 131.7 . . ?
H30B C30A H30A 109.9 . . ?
C29 C30A H30A 113.1 . . ?
H30B C30A H30B 0.0 . . ?
C29 C30A H30B 131.7 . . ?
H30A C30A H30B 109.9 . . ?
H30B C30A H30C 85.2 . . ?
C29 C30A H30C 83.8 . . ?
H30A C30A H30C 77.2 . . ?
H30B C30A H30C 85.2 . . ?
H30B C30A H30E 32.0 . . ?
C29 C30A H30E 116.0 . . ?
H30A C30A H30E 130.6 . . ?
H30B C30A H30E 32.0 . . ?
H30C C30A H30E 112.5 . . ?
H30B C30A H30F 121.9 . . ?
C29 C30A H30F 90.3 . . ?
H30A C30A H30F 74.7 . . ?
H30B C30A H30F 121.9 . . ?
H30C C30A H30F 146.2 . . ?
H30E C30A H30F 100.1 . . ?
C15 C16A H16A 107.8 . . ?
C15 C16A H16B 101.6 . . ?
H16A C16A H16B 108.8 . . ?
C15 C16A H16C 110.4 . . ?
H16A C16A H16C 114.7 . . ?
H16B C16A H16C 112.6 . . ?
C15 C16A H15D 47.0 . . ?
H16A C16A H15D 97.4 . . ?
H16B C16A H15D 145.1 . . ?
H16C C16A H15D 74.6 . . ?
C15 C16A H16D 95.4 . . ?
H16A C16A H16D 45.9 . . ?
H16B C16A H16D 68.5 . . ?
H16C C16A H16D 152.8 . . ?
H15D C16A H16D 121.2 . . ?
C15 C16A H16F 111.9 . . ?
H16A C16A H16F 121.3 . . ?
H16B C16A H16F 23.0 . . ?
H16C C16A H16F 89.6 . . ?
H15D C16A H16F 141.3 . . ?
H16D C16A H16F 88.6 . . ?
C6 C1 C2 121.0(3) . . ?
C6 C1 C7 119.9(3) . . ?
C2 C1 C7 119.0(3) . . ?
C1 C2 C3 119.4(3) . . ?
C1 C2 C8 122.5(3) . . ?
C3 C2 C8 118.1(3) . . ?
C4 C3 C2 119.6(3) . . ?
C4 C3 C9 121.4(3) . . ?
C2 C3 C9 119.0(3) . . ?
C5 C4 C3 121.0(3) . . ?
C5 C4 C10 119.6(3) . . ?
C3 C4 C10 119.4(3) . . ?
C4 C5 C6 119.5(3) . . ?
C4 C5 C11 120.7(3) . . ?
C6 C5 C11 119.8(3) . . ?
C1 C6 C5 119.5(3) . . ?
C1 C6 C12 121.1(3) . . ?
C5 C6 C12 119.4(3) . . ?
C1 C7 P1 117.1(2) . . ?
C1 C7 H7A 108.0 . . ?
P1 C7 H7A 108.0 . . ?
C1 C7 H7B 108.0 . . ?
P1 C7 H7B 108.0 . . ?
H7A C7 H7B 107.3 . . ?
C2 C8 H8A 109.5 . . ?
C2 C8 H8B 109.5 . . ?
H8A C8 H8B 109.5 . . ?
C2 C8 H8C 109.5 . . ?
H8A C8 H8C 109.5 . . ?
H8B C8 H8C 109.5 . . ?
C3 C9 H9A 109.5 . . ?
C3 C9 H9B 109.5 . . ?
H9A C9 H9B 109.5 . . ?
C3 C9 H9C 109.5 . . ?
H9A C9 H9C 109.5 . . ?
H9B C9 H9C 109.5 . . ?
C4 C10 P2 116.9(2) . . ?
C4 C10 H10A 108.1 . . ?
P2 C10 H10A 108.1 . . ?
C4 C10 H10B 108.1 . . ?
P2 C10 H10B 108.1 . . ?
H10A C10 H10B 107.3 . . ?
C5 C11 H11A 109.5 . . ?
C5 C11 H11B 109.5 . . ?
H11A C11 H11B 109.5 . . ?
C5 C11 H11C 109.5 . . ?
H11A C11 H11C 109.5 . . ?
H11B C11 H11C 109.5 . . ?
C6 C12 H12A 109.5 . . ?
C6 C12 H12B 109.5 . . ?
H12A C12 H12B 109.5 . . ?
C6 C12 H12C 109.5 . . ?
H12A C12 H12C 109.5 . . ?
H12B C12 H12C 109.5 . . ?
O3 C15 C16B 111.9(10) . . ?
O3 C15 C16A 115.4(8) . . ?
C16B C15 C16A 36.1(10) . . ?
O3 C15 H15A 119.9 . . ?
C16B C15 H15A 80.1 . . ?
C16A C15 H15A 107.1 . . ?
O3 C15 H15B 113.9 . . ?
C16B C15 H15B 126.1 . . ?
C16A C15 H15B 97.4 . . ?
H15A C15 H15B 99.9 . . ?
O3 C15 H15C 114.6 . . ?
C16B C15 H15C 119.0 . . ?
C16A C15 H15C 130.0 . . ?
H15A C15 H15C 43.0 . . ?
H15B C15 H15C 62.9 . . ?
O3 C15 H15D 106.8 . . ?
C16B C15 H15D 100.7 . . ?
C16A C15 H15D 65.1 . . ?
H15A C15 H15D 129.4 . . ?
H15B C15 H15D 39.5 . . ?
H15C C15 H15D 101.3 . . ?
C18 C17 O6 110.7(4) . . ?
C18 C17 H17A 109.5 . . ?
O6 C17 H17A 109.5 . . ?
C18 C17 H17B 109.5 . . ?
O6 C17 H17B 109.5 . . ?
H17A C17 H17B 108.1 . . ?
C17 C18 H18A 109.5 . . ?
C17 C18 H18B 109.5 . . ?
H18A C18 H18B 109.5 . . ?
C17 C18 H18C 109.5 . . ?
H18A C18 H18C 109.5 . . ?
H18B C18 H18C 109.5 . . ?
C20 C19 O5 111.0(5) . . ?
C20 C19 H19A 109.4 . . ?
O5 C19 H19A 109.4 . . ?
C20 C19 H19B 109.4 . . ?
O5 C19 H19B 109.4 . . ?
H19A C19 H19B 108.0 . . ?
C19 C20 H20A 109.5 . . ?
C19 C20 H20B 109.5 . . ?
H20A C20 H20B 109.5 . . ?
C19 C20 H20C 109.5 . . ?
H20A C20 H20C 109.5 . . ?
H20B C20 H20C 109.5 . . ?
C23 C21 C22 120.6(3) . . ?
C23 C21 C24 119.1(3) . . ?
C22 C21 C24 120.3(4) . . ?
C21 C22 C23 119.4(3) . 3_656 ?
C21 C22 C25 120.8(4) . . ?
C23 C22 C25 119.8(4) 3_656 . ?
C21 C23 C22 120.0(3) . 3_656 ?
C21 C23 C26 121.7(3) . . ?
C22 C23 C26 118.3(4) 3_656 . ?
C21 C24 P3 118.4(3) . . ?
C21 C24 H24A 107.7 . . ?
P3 C24 H24A 107.7 . . ?
C21 C24 H24B 107.7 . . ?
P3 C24 H24B 107.7 . . ?
H24A C24 H24B 107.1 . . ?
C22 C25 H25A 109.5 . . ?
C22 C25 H25B 109.5 . . ?
H25A C25 H25B 109.5 . . ?
C22 C25 H25C 109.5 . . ?
H25A C25 H25C 109.5 . . ?
H25B C25 H25C 109.5 . . ?
C23 C26 H26A 109.5 . . ?
C23 C26 H26B 109.5 . . ?
H26A C26 H26B 109.5 . . ?
C23 C26 H26C 109.5 . . ?
H26A C26 H26C 109.5 . . ?
H26B C26 H26C 109.5 . . ?
C28 C27 O18 109.0(4) . . ?
C28 C27 H27A 109.9 . . ?
O18 C27 H27A 109.9 . . ?
C28 C27 H27B 109.9 . . ?
O18 C27 H27B 109.9 . . ?
H27A C27 H27B 108.3 . . ?
C27 C28 H28A 109.5 . . ?
C27 C28 H28B 109.5 . . ?
H28A C28 H28B 109.5 . . ?
C27 C28 H28C 109.5 . . ?
H28A C28 H28C 109.5 . . ?
H28B C28 H28C 109.5 . . ?
O17 C29 C30B 113.5(9) . . ?
O17 C29 C30A 110.3(8) . . ?
C30B C29 C30A 36.4(7) . . ?
O17 C29 H29A 113.4 . . ?
C30B C29 H29A 133.1 . . ?
C30A C29 H29A 121.9 . . ?
O17 C29 H29B 108.6 . . ?
C30B C29 H29B 48.7 . . ?
C30A C29 H29B 84.8 . . ?
H29A C29 H29B 114.0 . . ?
O17 C29 H29C 94.3 . . ?
C30B C29 H29C 89.3 . . ?
C30A C29 H29C 125.3 . . ?
H29A C29 H29C 87.4 . . ?
H29B C29 H29C 40.6 . . ?
O17 C29 H29D 115.4 . . ?
C30B C29 H29D 130.8 . . ?
C30A C29 H29D 116.6 . . ?
H29A C29 H29D 5.8 . . ?
H29B C29 H29D 117.2 . . ?
H29C C29 H29D 92.7 . . ?
O2 C13A C14A 106.7(16) . . ?
O2 C13A H13A 114.4 . . ?
C14A C13A H13A 111.7 . . ?
O2 C13A H13B 110.4 . . ?
C14A C13A H13B 106.5 . . ?
H13A C13A H13B 107.0 . . ?
O2 C13A H13C 83.8 . . ?
C14A C13A H13C 40.0 . . ?
H13A C13A H13C 93.3 . . ?
H13B C13A H13C 146.3 . . ?
O2 C13A H13D 107.8 . . ?
C14A C13A H13D 95.7 . . ?
H13A C13A H13D 21.6 . . ?
H13B C13A H13D 127.2 . . ?
H13C C13A H13D 72.0 . . ?
O2 C13A H14D 110.2 . . ?
C14A C13A H14D 92.6 . . ?
H13A C13A H14D 118.7 . . ?
H13B C13A H14D 15.1 . . ?
H13C C13A H14D 131.8 . . ?
H13D C13A H14D 136.7 . . ?
C13A C14A H14A 110.5 . . ?
C13A C14A H14B 108.0 . . ?
H14A C14A H14B 113.6 . . ?
C13A C14A H14C 107.5 . . ?
H14A C14A H14C 109.8 . . ?
H14B C14A H14C 107.2 . . ?
C13A C14A H13C 71.4 . . ?
H14A C14A H13C 127.1 . . ?
H14B C14A H13C 115.4 . . ?
H14C C14A H13C 36.3 . . ?
C13A C14A H14E 79.8 . . ?
H14A C14A H14E 102.7 . . ?
H14B C14A H14E 37.4 . . ?
H14C C14A H14E 140.9 . . ?
H13C C14A H14E 128.3 . . ?
C13A C14A H14F 79.2 . . ?
H14A C14A H14F 45.6 . . ?
H14B C14A H14F 94.4 . . ?
H14C C14A H14F 153.4 . . ?
H13C C14A H14F 143.1 . . ?
H14E C14A H14F 64.9 . . ?
O2 C13B C14B 105.7(8) . . ?
O2 C13B H13A 104.5 . . ?
C14B C13B H13A 97.7 . . ?
O2 C13B H13B 85.9 . . ?
C14B C13B H13B 40.8 . . ?
H13A C13B H13B 68.4 . . ?
O2 C13B H14C 122.1 . . ?
C14B C13B H14C 93.0 . . ?
H13A C13B H14C 126.9 . . ?
H13B C13B H14C 133.2 . . ?
O2 C13B H13C 112.7 . . ?
C14B C13B H13C 109.5 . . ?
H13A C13B H13C 124.5 . . ?
H13B C13B H13C 150.0 . . ?
H14C C13B H13C 16.8 . . ?
O2 C13B H13D 111.0 . . ?
C14B C13B H13D 110.3 . . ?
H13A C13B H13D 17.5 . . ?
H13B C13B H13D 85.5 . . ?
H14C C13B H13D 112.5 . . ?
H13C C13B H13D 107.7 . . ?
C13B C14B H13B 74.0 . . ?
C13B C14B H14A 77.4 . . ?
H13B C14B H14A 130.1 . . ?
C13B C14B H14B 78.2 . . ?
H13B C14B H14B 142.0 . . ?
H14A C14B H14B 65.8 . . ?
C13B C14B H14D 104.1 . . ?
H13B C14B H14D 31.1 . . ?
H14A C14B H14D 147.4 . . ?
H14B C14B H14D 146.8 . . ?
C13B C14B H14E 107.9 . . ?
H13B C14B H14E 125.3 . . ?
H14A C14B H14E 101.9 . . ?
H14B C14B H14E 42.7 . . ?
H14D C14B H14E 108.2 . . ?
C13B C14B H14F 108.0 . . ?
H13B C14B H14F 118.4 . . ?
H14A C14B H14F 38.3 . . ?
H14B C14B H14F 94.5 . . ?
H14D C14B H14F 115.4 . . ?
H14E C14B H14F 112.7 . . ?
H16D C16B C15 114.9 . . ?
H16D C16B H15A 94.4 . . ?
C15 C16B H15A 36.2 . . ?
H16D C16B H16A 41.5 . . ?
C15 C16B H16A 90.6 . . ?
H15A C16B H16A 93.7 . . ?
H16D C16B H16B 105.2 . . ?
C15 C16B H16B 126.7 . . ?
H15A C16B H16B 159.7 . . ?
H16A C16B H16B 97.7 . . ?
H16D C16B H16D 0.0 . . ?
C15 C16B H16D 114.9 . . ?
H15A C16B H16D 94.4 . . ?
H16A C16B H16D 41.5 . . ?
H16B C16B H16D 105.2 . . ?
H16D C16B H16E 110.8 . . ?
C15 C16B H16E 104.8 . . ?
H15A C16B H16E 86.0 . . ?
H16A C16B H16E 152.2 . . ?
H16B C16B H16E 91.4 . . ?
H16D C16B H16E 110.8 . . ?
H16D C16B H16F 110.0 . . ?
C15 C16B H16F 113.4 . . ?
H15A C16B H16F 149.0 . . ?
H16A C16B H16F 92.4 . . ?
H16B C16B H16F 14.7 . . ?
H16D C16B H16F 110.0 . . ?
H16E C16B H16F 102.1 . . ?
C29 C30B H29B 45.0 . . ?
C29 C30B H30B 94.5 . . ?
H29B C30B H30B 136.8 . . ?
C29 C30B H30D 116.9 . . ?
H29B C30B H30D 82.8 . . ?
H30B C30B H30D 112.2 . . ?
C29 C30B H30E 95.0 . . ?
H29B C30B H30E 135.8 . . ?
H30B C30B H30E 4.3 . . ?
H30D C30B H30E 108.3 . . ?
C29 C30B H30F 113.4 . . ?
H29B C30B H30F 103.2 . . ?
H30B C30B H30F 108.1 . . ?
H30D C30B H30F 110.5 . . ?
H30E C30B H30F 111.6 . . ?
O9 N1 O7 122.1(5) . . ?
O9 N1 O8 121.9(5) . . ?
O7 N1 O8 115.9(4) . . ?
O12 N2 O11 122.5(4) . . ?
O12 N2 O10 121.7(4) . . ?
O11 N2 O10 115.8(3) . . ?
O15 N3 O14 120.8(4) . . ?
O15 N3 O13 122.5(4) . . ?
O14 N3 O13 116.7(3) . . ?
O16 Nd1 O4 84.51(9) . 3_655 ?
O16 Nd1 O1 154.44(8) . . ?
O4 Nd1 O1 81.80(8) 3_655 . ?
O16 Nd1 O13 85.49(10) . . ?
O4 Nd1 O13 124.44(9) 3_655 . ?
O1 Nd1 O13 84.62(10) . . ?
O16 Nd1 O7 124.65(10) . . ?
O4 Nd1 O7 82.38(9) 3_655 . ?
O1 Nd1 O7 74.71(10) . . ?
O13 Nd1 O7 143.58(11) . . ?
O16 Nd1 O11 75.99(10) . . ?
O4 Nd1 O11 151.72(10) 3_655 . ?
O1 Nd1 O11 123.51(9) . . ?
O13 Nd1 O11 74.73(12) . . ?
O7 Nd1 O11 91.96(12) . . ?
O16 Nd1 O8 76.60(11) . . ?
O4 Nd1 O8 83.60(12) 3_655 . ?
O1 Nd1 O8 122.82(10) . . ?
O13 Nd1 O8 145.27(13) . . ?
O7 Nd1 O8 48.63(11) . . ?
O11 Nd1 O8 72.18(14) . . ?
O16 Nd1 O14 75.53(9) . . ?
O4 Nd1 O14 74.72(8) 3_655 . ?
O1 Nd1 O14 80.08(9) . . ?
O13 Nd1 O14 49.89(9) . . ?
O7 Nd1 O14 148.00(10) . . ?
O11 Nd1 O14 118.62(11) . . ?
O8 Nd1 O14 145.99(12) . . ?
O16 Nd1 O10 123.77(9) . . ?
O4 Nd1 O10 150.26(9) 3_655 . ?
O1 Nd1 O10 74.88(9) . . ?
O13 Nd1 O10 71.87(12) . . ?
O7 Nd1 O10 73.92(12) . . ?
O11 Nd1 O10 48.86(9) . . ?
O8 Nd1 O10 93.64(14) . . ?
O14 Nd1 O10 118.06(11) . . ?
P1 O1 Nd1 147.53(15) . . ?
C13B O2 C13A 23.8(10) . . ?
C13B O2 P1 119.8(4) . . ?
C13A O2 P1 133.3(10) . . ?
C15 O3 P1 127.8(3) . . ?
P2 O4 Nd1 154.63(14) . 3_655 ?
C19 O5 P2 123.3(3) . . ?
C17 O6 P2 121.1(3) . . ?
N1 O7 Nd1 97.9(2) . . ?
N1 O8 Nd1 97.1(3) . . ?
N2 O10 Nd1 96.7(2) . . ?
N2 O11 Nd1 98.6(2) . . ?
N3 O13 Nd1 97.2(2) . . ?
N3 O14 Nd1 96.2(2) . . ?
P3 O16 Nd1 171.12(17) . . ?
C29 O17 P3 123.0(3) . . ?
C27 O18 P3 121.3(3) . . ?
O1 P1 O3 113.61(14) . . ?
O1 P1 O2 112.34(15) . . ?
O3 P1 O2 105.43(17) . . ?
O1 P1 C7 113.54(15) . . ?
O3 P1 C7 107.27(16) . . ?
O2 P1 C7 103.86(16) . . ?
O4 P2 O5 113.76(15) . . ?
O4 P2 O6 108.54(14) . . ?
O5 P2 O6 108.27(15) . . ?
O4 P2 C10 114.55(16) . . ?
O5 P2 C10 103.48(16) . . ?
O6 P2 C10 107.91(15) . . ?
O16 P3 O18 114.45(16) . . ?
O16 P3 O17 112.11(17) . . ?
O18 P3 O17 103.76(18) . . ?
O16 P3 C24 112.17(17) . . ?
O18 P3 C24 104.25(17) . . ?
O17 P3 C24 109.5(2) . . ?

loop_
_geom_bond_atom_site_label_1
_geom_bond_atom_site_label_2
_geom_bond_distance
_geom_bond_site_symmetry_2
_geom_bond_publ_flag
C30A H30B 0.7688 . ?
C30A C29 1.497(9) . ?
C30A H30A 1.1039 . ?
C30A H30B 0.7688 . ?
C16A C15 1.458(13) . ?
C16A H16A 0.9487 . ?
C16A H16B 0.9813 . ?
C16A H16C 0.9002 . ?
C1 C6 1.396(4) . ?
C1 C2 1.397(5) . ?
C1 C7 1.524(4) . ?
C2 C3 1.403(5) . ?
C2 C8 1.508(5) . ?
C3 C4 1.400(5) . ?
C3 C9 1.514(5) . ?
C4 C5 1.392(5) . ?
C4 C10 1.528(4) . ?
C5 C6 1.406(4) . ?
C5 C11 1.507(5) . ?
C6 C12 1.517(5) . ?
C7 P1 1.777(3) . ?
C7 H7A 0.9700 . ?
C7 H7B 0.9700 . ?
C8 H8A 0.9600 . ?
C8 H8B 0.9600 . ?
C8 H8C 0.9600 . ?
C9 H9A 0.9600 . ?
C9 H9B 0.9600 . ?
C9 H9C 0.9600 . ?
C10 P2 1.784(3) . ?
C10 H10A 0.9700 . ?
C10 H10B 0.9700 . ?
C11 H11A 0.9600 . ?
C11 H11B 0.9600 . ?
C11 H11C 0.9600 . ?
C12 H12A 0.9600 . ?
C12 H12B 0.9600 . ?
C12 H12C 0.9600 . ?
C15 O3 1.386(5) . ?
C15 C16B 1.435(13) . ?
C15 H15A 0.9451 . ?
C15 H15B 1.1023 . ?
C15 H15C 0.8539 . ?
C15 H15D 1.1510 . ?
C17 C18 1.447(7) . ?
C17 O6 1.481(5) . ?
C17 H17A 0.9700 . ?
C17 H17B 0.9700 . ?
C18 H18A 0.9600 . ?
C18 H18B 0.9600 . ?
C18 H18C 0.9600 . ?
C19 C20 1.368(7) . ?
C19 O5 1.459(5) . ?
C19 H19A 0.9700 . ?
C19 H19B 0.9700 . ?
C20 H20A 0.9600 . ?
C20 H20B 0.9600 . ?
C20 H20C 0.9600 . ?
C21 C23 1.394(5) . ?
C21 C22 1.395(5) . ?
C21 C24 1.522(5) . ?
C22 C23 1.406(5) 3_656 ?
C22 C25 1.517(6) . ?
C23 C22 1.406(5) 3_656 ?
C23 C26 1.515(5) . ?
C24 P3 1.783(4) . ?
C24 H24A 0.9700 . ?
C24 H24B 0.9700 . ?
C25 H25A 0.9600 . ?
C25 H25B 0.9600 . ?
C25 H25C 0.9600 . ?
C26 H26A 0.9600 . ?
C26 H26B 0.9600 . ?
C26 H26C 0.9600 . ?
C27 C28 1.454(7) . ?
C27 O18 1.458(5) . ?
C27 H27A 0.9700 . ?
C27 H27B 0.9700 . ?
C28 H28A 0.9600 . ?
C28 H28B 0.9600 . ?
C28 H28C 0.9600 . ?
C29 O17 1.439(7) . ?
C29 C30B 1.471(9) . ?
C29 H29A 0.7961 . ?
C29 H29B 1.0426 . ?
C29 H29C 1.2207 . ?
C29 H29D 0.6369 . ?
C13A O2 1.478(17) . ?
C13A C14A 1.522(19) . ?
C13A H13A 0.9357 . ?
C13A H13B 1.0224 . ?
C14A H14A 0.8856 . ?
C14A H14B 0.9774 . ?
C14A H14C 0.9490 . ?
C13B O2 1.446(9) . ?
C13B C14B 1.498(11) . ?
C13B H13C 0.9613 . ?
C13B H13D 0.9644 . ?
C14B H14D 0.9694 . ?
C14B H14E 0.9694 . ?
C14B H14F 0.8783 . ?
C16B H16D 0.9055 . ?
C16B H16D 0.9055 . ?
C16B H16E 1.0080 . ?
C16B H16F 1.0084 . ?
C30B H29B 1.1064 . ?
C30B H30D 0.9870 . ?
C30B H30E 0.9691 . ?
C30B H30F 0.9240 . ?
N1 O9 1.207(5) . ?
N1 O7 1.219(5) . ?
N1 O8 1.237(5) . ?
N2 O12 1.205(4) . ?
N2 O11 1.227(4) . ?
N2 O10 1.252(4) . ?
N3 O15 1.207(4) . ?
N3 O14 1.249(4) . ?
N3 O13 1.253(4) . ?
Nd1 O16 2.364(2) . ?
Nd1 O4 2.406(2) 3_655 ?
Nd1 O1 2.413(2) . ?
Nd1 O13 2.514(3) . ?
Nd1 O7 2.527(3) . ?
Nd1 O11 2.527(3) . ?
Nd1 O8 2.531(3) . ?
Nd1 O14 2.537(3) . ?
Nd1 O10 2.551(3) . ?
O1 P1 1.483(2) . ?
O2 P1 1.559(3) . ?
O3 P1 1.553(3) . ?
O4 P2 1.474(2) . ?
O4 Nd1 2.406(2) 3_655 ?
O5 P2 1.553(3) . ?
O6 P2 1.564(2) . ?
O16 P3 1.470(2) . ?
O17 P3 1.556(3) . ?
O18 P3 1.554(3) . ?
